data_7110908
loop_
_publ_author_name
'Chang, Christopher J.'
'Deng, Yongqi'
'Nocera, Daniel G.'
'Shi, Chunnian'
'Anson, Fred C.'
'Chang, C. K.'

_publ_section_title
;
 Electrocatalytic four-electron reduction of oxygen to water by a highly
 flexible cofacial cobalt bisporphyrin
;
_journal_issue 15
_journal_name_full 'Chemical Communications'
_journal_page_first 1355
_journal_paper_doi 10.1039/b001620i
_journal_year 2000
_chemical_formula_sum 'C79 H82 Co2 N8 O'
_chemical_formula_weight 1277.39
_chemical_name_common Co2DPX
_chemical_name_systematic
; 
 ? 
;
_space_group_IT_number 15
_symmetry_cell_setting monoclinic
_symmetry_space_group_name_Hall '-C 2yc'
_symmetry_space_group_name_H-M 'C 1 2/c 1'
_atom_sites_solution_hydrogens geom
_atom_sites_solution_primary direct
_atom_sites_solution_secondary difmap
_audit_creation_method SHELXL
_cell_angle_alpha 90.00
_cell_angle_beta 99.5120(10)
_cell_angle_gamma 90.00
_cell_formula_units_Z 8
_cell_length_a 24.1310(5)
_cell_length_b 10.6260(2)
_cell_length_c 50.27170(10)
_cell_measurement_temperature 298(2)
_cell_volume 12713.2(4)
_computing_cell_refinement 'Siemens XSCANS'
_computing_data_collection 'Siemens XSCANS'
_computing_data_reduction 'Siemens SHELXTL'
_computing_molecular_graphics 'Siemens SHELXTL'
_computing_publication_material 'Siemens SHELXTL'
_computing_structure_refinement 'SHELXL-93 (Sheldrick, 1993)'
_computing_structure_solution 'SHELXS-86 (Sheldrick, 1990)'
_diffrn_ambient_temperature 298(2)
_diffrn_measurement_device 'Siemens P4'
_diffrn_measurement_method '\w scans'
_diffrn_radiation_monochromator graphite
_diffrn_radiation_source 'fine-focus sealed tube'
_diffrn_radiation_type MoK\a
_diffrn_radiation_wavelength 0.71073
_diffrn_reflns_av_R_equivalents 0.1088
_diffrn_reflns_av_sigmaI/netI 0.1148
_diffrn_reflns_limit_h_max 24
_diffrn_reflns_limit_h_min -26
_diffrn_reflns_limit_k_max 11
_diffrn_reflns_limit_k_min -11
_diffrn_reflns_limit_l_max 45
_diffrn_reflns_limit_l_min -56
_diffrn_reflns_number 25472
_diffrn_reflns_theta_max 23.42
_diffrn_reflns_theta_min 1.64
_exptl_absorpt_coefficient_mu 0.577
_exptl_absorpt_correction_type none
_exptl_crystal_density_diffrn 1.335
_exptl_crystal_F_000 5392
_exptl_crystal_size_max 0.50
_exptl_crystal_size_mid 0.45
_exptl_crystal_size_min 0.25
_refine_diff_density_max 0.729
_refine_diff_density_min -1.082
_refine_diff_density_rms 0.307
_refine_ls_extinction_method none
_refine_ls_goodness_of_fit_all 1.224
_refine_ls_goodness_of_fit_obs 1.198
_refine_ls_matrix_type full
_refine_ls_number_parameters 811
_refine_ls_number_reflns 9212
_refine_ls_number_restraints 0
_refine_ls_restrained_S_all 1.233
_refine_ls_restrained_S_obs 1.198
_refine_ls_R_factor_all 0.1554
_refine_ls_R_factor_obs 0.0848
_refine_ls_shift/esd_max -0.009
_refine_ls_shift/esd_mean 0.002
_refine_ls_structure_factor_coef Fsqd
_refine_ls_weighting_details 'w=1/[\s^2^(Fo^2^)+(0.1105P)^2^+53.5971P] where P=(Fo^2^+2Fc^2^)/3'
_refine_ls_weighting_scheme calc
_refine_ls_wR_factor_all 0.2646
_refine_ls_wR_factor_obs 0.2003
_reflns_number_observed 5810
_reflns_number_total 9225
_reflns_observed_criterion >2sigma(I)
_cod_data_source_file b001620isup1.cif
_cod_data_source_block i
_cod_depositor_comments
;
The following automatic conversions were performed:

'_symmetry_cell_setting' value 'Monoclinic' changed to 'monoclinic'
according to /home/saulius/struct/CIF-dictionaries/cif_core.dic
dictionary named 'cif_core.dic' version 2.4.2 from 2011-04-26.

Automatic conversion script
Id: cif_fix_values 1891 2012-01-12 08:04:46Z andrius 

The following automatic conversions were performed:

'_refine_ls_weighting_scheme' value 'calc
w=1/[\s^2^(Fo^2^)+(0.1105P)^2^+53.5971P] where P=(Fo^2^+2Fc^2^)/3'
was changed to 'calc'. New tag '_refine_ls_weighting_details' was
created. The value of the new tag was set to
'w=1/[\s^2^(Fo^2^)+(0.1105P)^2^+53.5971P] where P=(Fo^2^+2Fc^2^)/3'.

Automatic conversion script
Id: cif_fix_values 3143 2015-03-26 13:38:13Z robertas 
;
_cod_original_sg_symbol_H-M C2/c
_cod_database_code 7110908

loop_
_symmetry_equiv_pos_as_xyz
'x, y, z'
'-x, y, -z+1/2'
'x+1/2, y+1/2, z'
'-x+1/2, y+1/2, -z+1/2'
'-x, -y, -z'
'x, -y, z-1/2'
'-x+1/2, -y+1/2, -z'
'x+1/2, -y+1/2, z-1/2'

loop_
_atom_site_aniso_label
_atom_site_aniso_U_11
_atom_site_aniso_U_22
_atom_site_aniso_U_33
_atom_site_aniso_U_23
_atom_site_aniso_U_13
_atom_site_aniso_U_12
Co1 0.0291(7) 0.0256(7) 0.0238(6) 0.0013(5) 0.0041(5) -0.0014(5)
Co2 0.0233(6) 0.0292(7) 0.0233(6) -0.0004(5) 0.0022(5) -0.0031(5)
O 0.042(4) 0.017(3) 0.026(3) 0.001(3) 0.007(3) 0.001(3)
N8 0.029(4) 0.028(4) 0.017(3) 0.003(3) 0.000(3) 0.004(3)
N7 0.041(5) 0.024(4) 0.018(4) 0.002(3) -0.001(3) -0.004(3)
N6 0.021(4) 0.020(4) 0.035(4) -0.001(3) 0.007(3) 0.003(3)
N5 0.034(4) 0.027(4) 0.027(4) -0.009(3) 0.003(3) -0.002(3)
N4 0.027(4) 0.023(4) 0.028(4) -0.007(3) 0.007(3) 0.000(3)
N3 0.028(4) 0.035(4) 0.029(4) -0.006(4) -0.001(3) 0.000(4)
N2 0.033(4) 0.031(4) 0.024(4) -0.004(3) 0.003(3) 0.002(3)
C80 0.024(5) 0.029(5) 0.025(5) -0.003(4) 0.003(4) -0.003(4)
C79 0.027(5) 0.024(5) 0.022(4) 0.004(4) -0.001(4) -0.002(4)
C78 0.032(5) 0.024(5) 0.026(5) 0.005(4) 0.005(4) 0.004(4)
C77 0.036(6) 0.025(5) 0.033(5) 0.001(4) 0.004(4) -0.009(4)
C76 0.025(5) 0.025(5) 0.028(5) -0.008(4) 0.003(4) 0.005(4)
C75 0.031(5) 0.015(5) 0.033(5) -0.002(4) 0.005(4) 0.002(4)
N1 0.028(4) 0.026(4) 0.039(4) -0.001(4) 0.011(3) -0.001(3)
C74 0.029(5) 0.035(6) 0.032(5) 0.004(4) 0.007(4) 0.001(4)
C73 0.027(5) 0.034(5) 0.027(5) 0.004(4) 0.000(4) -0.003(4)
C72 0.026(5) 0.028(5) 0.024(5) -0.005(4) -0.004(4) -0.002(4)
C71 0.027(5) 0.029(5) 0.030(5) -0.008(4) -0.004(4) 0.001(4)
C70 0.031(5) 0.018(5) 0.041(5) 0.003(4) 0.012(4) 0.000(4)
C69 0.023(5) 0.029(5) 0.032(5) -0.015(4) 0.005(4) -0.005(4)
C68 0.026(5) 0.031(5) 0.034(5) -0.004(4) 0.002(4) -0.003(4)
C67 0.036(6) 0.036(6) 0.026(5) 0.001(4) 0.007(4) 0.007(4)
C66 0.020(5) 0.037(6) 0.027(5) -0.004(4) -0.003(4) -0.003(4)
C65 0.029(5) 0.021(5) 0.024(4) -0.013(4) 0.006(4) 0.000(4)
C64 0.036(5) 0.038(6) 0.026(5) 0.007(4) 0.007(4) 0.005(4)
C63 0.030(5) 0.041(6) 0.023(5) 0.000(4) 0.004(4) -0.004(4)
C62 0.031(5) 0.032(5) 0.021(4) -0.006(4) 0.011(4) -0.008(4)
C61 0.030(5) 0.052(7) 0.038(5) 0.002(5) 0.013(4) 0.006(5)
C60 0.018(4) 0.019(5) 0.029(5) 0.002(4) 0.002(4) 0.004(3)
C59 0.043(6) 0.025(5) 0.025(5) 0.011(4) 0.005(4) -0.006(4)
C58 0.036(5) 0.024(5) 0.021(4) -0.003(4) 0.003(4) 0.003(4)
C57 0.054(6) 0.027(5) 0.026(5) -0.002(4) 0.007(4) -0.001(5)
C56 0.037(5) 0.028(5) 0.032(5) -0.003(4) 0.006(4) -0.009(4)
C55 0.029(5) 0.033(5) 0.020(4) -0.006(4) 0.001(4) -0.004(4)
C54 0.036(5) 0.041(6) 0.023(5) 0.008(4) 0.003(4) 0.009(5)
C53 0.034(5) 0.036(6) 0.034(5) 0.002(4) 0.003(4) -0.010(4)
C52 0.034(5) 0.040(6) 0.028(5) 0.001(4) 0.004(4) 0.005(5)
C51 0.027(5) 0.021(5) 0.038(5) -0.006(4) 0.001(4) -0.002(4)
C5 0.058(7) 0.032(6) 0.043(6) -0.002(5) 0.007(5) -0.006(5)
C50 0.044(6) 0.033(5) 0.020(4) 0.003(4) 0.005(4) -0.001(4)
C49 0.030(5) 0.026(5) 0.027(5) 0.001(4) 0.008(4) -0.008(4)
C48 0.038(6) 0.036(6) 0.040(6) 0.005(5) 0.011(4) 0.001(5)
C47 0.037(6) 0.018(5) 0.030(5) 0.001(4) 0.011(4) -0.007(4)
C46 0.043(6) 0.042(6) 0.041(6) 0.011(5) 0.006(5) -0.007(5)
C45 0.028(5) 0.025(5) 0.032(5) 0.004(4) 0.005(4) -0.005(4)
C44 0.038(6) 0.036(6) 0.025(5) 0.004(4) 0.002(4) -0.007(4)
C43 0.027(5) 0.038(6) 0.031(5) 0.002(4) 0.001(4) 0.000(4)
C42 0.034(5) 0.031(5) 0.025(5) -0.003(4) 0.011(4) 0.005(4)
C41 0.028(5) 0.029(5) 0.036(5) -0.007(4) 0.002(4) -0.007(4)
C40 0.023(5) 0.051(7) 0.054(6) 0.000(5) 0.004(5) -0.001(5)
C38 0.029(5) 0.025(5) 0.030(5) -0.004(4) 0.008(4) -0.001(4)
C37 0.029(5) 0.026(5) 0.022(4) -0.013(4) 0.008(4) 0.000(4)
C36 0.025(5) 0.028(5) 0.029(5) -0.004(4) 0.004(4) -0.001(4)
C35 0.026(5) 0.032(6) 0.037(5) -0.004(4) 0.005(4) -0.002(4)
C34 0.047(6) 0.030(6) 0.049(6) -0.008(5) 0.018(5) 0.007(5)
C33 0.025(5) 0.020(5) 0.028(5) -0.006(4) 0.004(4) 0.003(4)
C32 0.051(6) 0.036(6) 0.024(5) 0.004(4) 0.003(4) -0.004(5)
C31 0.045(6) 0.042(7) 0.036(6) 0.019(5) 0.006(4) 0.000(5)
C30 0.054(7) 0.035(7) 0.091(9) -0.006(6) 0.030(6) -0.012(5)
C29 0.030(5) 0.048(6) 0.022(5) -0.002(4) -0.004(4) 0.004(5)
C28 0.033(6) 0.045(6) 0.043(6) -0.003(5) 0.000(4) 0.003(5)
C27 0.043(6) 0.022(5) 0.033(5) 0.001(4) 0.006(4) 0.002(4)
C26 0.032(5) 0.039(6) 0.031(5) 0.000(4) 0.007(4) 0.002(4)
C25 0.060(7) 0.047(7) 0.022(5) -0.015(5) 0.008(5) -0.003(5)
C24 0.029(5) 0.041(6) 0.032(5) -0.001(4) 0.011(4) -0.001(4)
C23 0.037(6) 0.031(6) 0.037(5) -0.005(4) 0.009(4) -0.008(4)
C22 0.047(6) 0.032(6) 0.024(5) -0.005(4) 0.003(4) -0.015(5)
C21 0.034(5) 0.039(6) 0.027(5) -0.005(4) -0.004(4) 0.010(5)
C20 0.031(6) 0.062(8) 0.070(7) -0.003(6) -0.002(5) -0.004(5)
C19 0.050(6) 0.051(7) 0.035(6) 0.012(5) 0.006(5) 0.006(5)
C18 0.024(5) 0.053(7) 0.046(6) 0.008(5) 0.004(4) -0.002(5)
C17 0.063(7) 0.048(7) 0.034(5) 0.008(5) 0.008(5) -0.009(5)
C16 0.019(5) 0.040(6) 0.057(6) 0.003(5) 0.002(4) -0.009(4)
C15 0.039(6) 0.063(7) 0.036(5) 0.002(5) 0.005(5) 0.010(5)
C14 0.017(5) 0.038(6) 0.035(5) -0.004(4) 0.005(4) -0.003(4)
C13 0.025(5) 0.064(7) 0.042(6) 0.013(5) -0.007(4) -0.002(5)
C12 0.040(6) 0.079(8) 0.043(6) 0.024(6) 0.007(5) -0.015(6)
C11 0.057(7) 0.053(7) 0.034(5) -0.003(5) -0.010(5) 0.010(5)
C10 0.042(6) 0.069(8) 0.053(7) -0.004(6) -0.003(5) 0.003(6)
C9 0.058(7) 0.049(7) 0.048(6) 0.014(5) 0.002(5) 0.012(6)
C8 0.030(6) 0.058(7) 0.067(7) -0.006(6) -0.003(5) -0.011(5)
C7 0.053(7) 0.051(7) 0.048(6) -0.015(5) 0.019(5) -0.022(5)
C6 0.073(8) 0.086(9) 0.038(6) 0.008(6) 0.005(6) 0.013(7)
C5 0.046(6) 0.049(7) 0.052(6) 0.010(5) 0.006(5) -0.015(5)
C4 0.152(13) 0.062(9) 0.040(7) 0.009(6) 0.016(8) 0.018(9)
C3 0.082(9) 0.071(9) 0.038(6) 0.013(6) 0.002(6) 0.004(7)
C2 0.112(11) 0.094(11) 0.048(7) -0.019(7) -0.030(7) 0.018(9)

loop_
_atom_site_label
_atom_site_type_symbol
_atom_site_fract_x
_atom_site_fract_y
_atom_site_fract_z
_atom_site_U_iso_or_equiv
_atom_site_thermal_displace_type
_atom_site_occupancy
_atom_site_calc_flag
_atom_site_refinement_flags
Co1 Co 0.30993(5) 0.06877(11) 0.12763(2) 0.0262(3) Uani 1 d .
Co2 Co 0.25465(4) -0.32904(11) 0.09966(2) 0.0254(3) Uani 1 d .
O O 0.3517(2) -0.3502(5) 0.19880(10) 0.0279(13) Uani 1 d .
N8 N 0.3322(3) -0.3254(6) 0.11882(12) 0.025(2) Uani 1 d .
N7 N 0.3522(3) 0.1985(6) 0.11171(12) 0.028(2) Uani 1 d .
N6 N 0.2668(3) -0.0545(6) 0.14452(13) 0.025(2) Uani 1 d .
N5 N 0.3762(3) 0.0268(6) 0.15400(13) 0.029(2) Uani 1 d .
N4 N 0.2378(3) -0.4589(6) 0.12500(13) 0.026(2) Uani 1 d .
N3 N 0.1778(3) -0.3402(7) 0.07885(13) 0.031(2) Uani 1 d .
N2 N 0.2713(3) -0.1978(7) 0.07434(13) 0.030(2) Uani 1 d .
C80 C 0.3611(3) -0.5445(8) 0.1788(2) 0.026(2) Uani 1 d .
C79 C 0.3791(3) -0.0465(8) 0.1773(2) 0.025(2) Uani 1 d .
C78 C 0.4187(3) -0.3778(8) 0.1453(2) 0.027(2) Uani 1 d .
C77 C 0.4099(4) 0.2124(8) 0.1162(2) 0.031(2) Uani 1 d .
C76 C 0.3533(3) -0.2734(8) 0.2207(2) 0.026(2) Uani 1 d .
C75 C 0.2331(3) -0.1851(7) 0.1753(2) 0.026(2) Uani 1 d .
N1 N 0.2437(3) 0.1138(7) 0.10175(14) 0.031(2) Uani 1 d .
C74 C 0.3871(3) -0.5238(8) 0.2277(2) 0.032(2) Uani 1 d .
C73 C 0.3662(3) -0.3159(8) 0.2470(2) 0.030(2) Uani 1 d .
C72 C 0.2722(3) -0.5109(8) 0.1472(2) 0.027(2) Uani 1 d .
C71 C 0.1821(3) -0.0534(8) 0.1104(2) 0.029(2) Uani 1 d .
H71A H 0.1496(3) -0.0979(8) 0.1037(2) 0.035 Uiso 1 calc R
C70 C 0.2800(3) -0.1120(8) 0.1697(2) 0.029(2) Uani 1 d .
C69 C 0.1859(3) -0.5113(8) 0.1257(2) 0.028(2) Uani 1 d .
C68 C 0.3200(3) -0.1314(8) 0.0763(2) 0.031(2) Uani 1 d .
C67 C 0.2380(4) -0.1516(8) 0.0517(2) 0.033(2) Uani 1 d .
C66 C 0.1339(3) -0.4116(8) 0.0850(2) 0.029(2) Uani 1 d .
C65 C 0.3298(3) -0.4857(7) 0.1533(2) 0.024(2) Uani 1 d .
C64 C 0.3825(4) -0.4522(8) 0.2533(2) 0.033(2) Uani 1 d .
C63 C 0.4459(4) 0.1460(8) 0.1346(2) 0.032(2) Uani 1 d .
H63A H 0.4842(4) 0.1584(8) 0.1348(2) 0.038 Uiso 1 calc R
C62 C 0.3750(3) -0.2465(8) 0.1137(2) 0.027(2) Uani 1 d .
C61 C 0.1378(4) -0.6639(9) 0.1557(2) 0.039(2) Uani 1 d .
H61A H 0.1369(4) -0.6523(9) 0.1748(2) 0.047 Uiso 1 calc R
H61B H 0.1033(4) -0.6288(9) 0.1458(2) 0.047 Uiso 1 calc R
C60 C 0.3672(3) -0.4736(7) 0.2024(2) 0.022(2) Uani 1 d .
C59 C 0.3172(4) -0.0380(8) 0.0546(2) 0.031(2) Uani 1 d .
C58 C 0.4375(3) -0.0567(8) 0.1903(2) 0.027(2) Uani 1 d .
C57 C 0.3389(4) -0.0627(9) 0.2351(2) 0.036(2) Uani 1 d .
H57A H 0.3307(4) 0.0215(9) 0.2313(2) 0.043 Uiso 1 calc R
C56 C 0.4828(4) -0.2167(8) 0.1269(2) 0.032(2) Uani 1 d .
H56A H 0.5088(4) -0.2272(8) 0.1437(2) 0.039 Uiso 1 calc R
H56B H 0.4769(4) -0.1272(8) 0.1239(2) 0.039 Uiso 1 calc R
C55 C 0.4308(3) 0.0626(8) 0.1528(2) 0.028(2) Uani 1 d .
C54 C 0.2354(4) 0.2177(9) 0.0851(2) 0.033(2) Uani 1 d .
C53 C 0.1347(3) -0.2318(9) 0.1488(2) 0.035(2) Uani 1 d .
H53A H 0.1348(3) -0.3119(9) 0.1581(2) 0.042 Uiso 1 calc R
H53B H 0.1223(3) -0.2469(9) 0.1298(2) 0.042 Uiso 1 calc R
C52 C 0.1800(4) 0.2170(9) 0.0695(2) 0.034(2) Uani 1 d .
C51 C 0.4684(3) 0.0107(8) 0.1751(2) 0.029(2) Uani 1 d .
C5 C 0.3723(4) 0.4804(9) 0.0691(2) 0.045(3) Uani 1 d .
H5A H 0.3992(4) 0.5439(9) 0.0767(2) 0.054 Uiso 1 calc R
H5B H 0.3350(4) 0.5163(9) 0.0679(2) 0.054 Uiso 1 calc R
C50 C 0.2656(4) -0.0525(8) 0.0392(2) 0.032(2) Uani 1 d .
C49 C 0.2396(3) -0.5922(8) 0.1619(2) 0.027(2) Uani 1 d .
C48 C 0.3796(4) -0.6683(9) 0.1803(2) 0.038(2) Uani 1 d .
H48A H 0.3767(4) -0.7171(9) 0.1647(2) 0.045 Uiso 1 calc R
C47 C 0.1866(4) -0.5924(8) 0.1485(2) 0.028(2) Uani 1 d .
C46 C 0.3629(4) 0.0502(9) 0.0504(2) 0.042(2) Uani 1 d .
H46A H 0.3945(4) 0.0389(9) 0.0645(2) 0.063 Uiso 1 calc R
H46B H 0.3496(4) 0.1352(9) 0.0506(2) 0.063 Uiso 1 calc R
H46C H 0.3740(4) 0.0332(9) 0.0333(2) 0.063 Uiso 1 calc R
C45 C 0.1930(3) -0.1803(8) 0.1530(2) 0.028(2) Uani 1 d .
C44 C 0.4255(4) 0.3171(9) 0.1002(2) 0.033(2) Uani 1 d .
C43 C 0.5306(3) 0.0334(8) 0.1815(2) 0.033(2) Uani 1 d .
H43A H 0.5441(3) 0.0601(8) 0.1652(2) 0.039 Uiso 1 calc R
H43B H 0.5495(3) -0.0447(8) 0.1875(2) 0.039 Uiso 1 calc R
C42 C 0.1944(4) 0.0469(8) 0.0961(2) 0.029(2) Uani 1 d .
C41 C 0.1381(4) -0.4896(8) 0.1069(2) 0.031(2) Uani 1 d .
H41A H 0.1057(4) -0.5321(8) 0.1094(2) 0.038 Uiso 1 calc R
C40 C 0.0839(4) -0.3922(10) 0.0657(2) 0.043(2) Uani 1 d .
C38 C 0.3412(3) -0.1475(8) 0.2142(2) 0.028(2) Uani 1 d .
C37 C 0.3578(3) -0.4024(8) 0.1392(2) 0.025(2) Uani 1 d .
C36 C 0.2132(3) -0.0965(8) 0.1343(2) 0.028(2) Uani 1 d .
C35 C 0.3321(3) 0.2928(8) 0.0939(2) 0.032(2) Uani 1 d .
C34 C 0.4023(4) -0.7179(9) 0.2050(2) 0.041(2) Uani 1 d .
H34A H 0.4159(4) -0.8000(9) 0.2060(2) 0.049 Uiso 1 calc R
C33 C 0.3327(3) -0.0999(7) 0.1855(2) 0.024(2) Uani 1 d .
C32 C 0.3644(4) -0.2277(9) 0.2672(2) 0.037(2) Uani 1 d .
H32A H 0.3739(4) -0.2524(9) 0.2851(2) 0.045 Uiso 1 calc R
C31 C 0.4051(4) -0.6494(9) 0.2277(2) 0.041(2) Uani 1 d .
H31A H 0.4196(4) -0.6870(9) 0.2441(2) 0.049 Uiso 1 calc R
C30 C 0.1392(4) -0.8010(9) 0.1500(2) 0.058(3) Uani 1 d .
H30A H 0.1068(4) -0.8408(9) 0.1551(2) 0.087 Uiso 1 calc R
H30B H 0.1727(4) -0.8371(9) 0.1600(2) 0.087 Uiso 1 calc R
H30C H 0.1390(4) -0.8136(9) 0.1310(2) 0.087 Uiso 1 calc R
C29 C 0.1550(4) 0.1080(9) 0.0753(2) 0.034(2) Uani 1 d .
C28 C 0.0969(4) -0.3101(9) 0.0474(2) 0.041(2) Uani 1 d .
C27 C 0.2765(4) 0.3039(8) 0.0827(2) 0.033(2) Uani 1 d .
H27A H 0.2658(4) 0.3760(8) 0.0727(2) 0.039 Uiso 1 calc R
C26 C 0.1553(4) -0.2768(9) 0.0555(2) 0.034(2) Uani 1 d .
C25 C 0.3489(4) -0.1042(9) 0.2615(2) 0.043(3) Uani 1 d .
H25A H 0.3451(4) -0.0490(9) 0.2754(2) 0.051 Uiso 1 calc R
C24 C 0.2268(3) -0.2623(9) 0.1996(2) 0.033(2) Uani 1 d .
H24A H 0.2597(3) -0.2527(9) 0.2130(2) 0.050 Uiso 1 calc R
H24B H 0.2224(3) -0.3493(9) 0.1945(2) 0.050 Uiso 1 calc R
H24C H 0.1944(3) -0.2345(9) 0.2067(2) 0.050 Uiso 1 calc R
C23 C 0.3676(4) -0.1500(8) 0.0947(2) 0.035(2) Uani 1 d .
H23A H 0.3972(4) -0.0940(8) 0.0946(2) 0.042 Uiso 1 calc R
C22 C 0.3772(4) 0.3685(8) 0.0877(2) 0.035(2) Uani 1 d .
C21 C 0.1833(4) -0.1911(9) 0.0428(2) 0.034(2) Uani 1 d .
H21A H 0.1644(4) -0.1562(9) 0.0269(2) 0.041 Uiso 1 calc R
C20 C 0.0287(4) -0.4554(10) 0.0665(2) 0.055(3) Uani 1 d .
H20A H 0.0321(4) -0.5093(10) 0.0820(2) 0.083 Uiso 1 calc R
H20B H 0.0183(4) -0.5046(10) 0.0504(2) 0.083 Uiso 1 calc R
H20C H 0.0005(4) -0.3928(10) 0.0676(2) 0.083 Uiso 1 calc R
C19 C 0.2426(4) 0.0134(10) 0.0136(2) 0.046(3) Uani 1 d .
H19A H 0.2589(4) 0.0969(10) 0.0138(2) 0.055 Uiso 1 calc R
H19B H 0.2023(4) 0.0228(10) 0.0124(2) 0.055 Uiso 1 calc R
C18 C 0.4638(3) -0.4460(9) 0.1636(2) 0.041(2) Uani 1 d .
H18A H 0.4474(3) -0.5127(9) 0.1726(2) 0.062 Uiso 1 calc R
H18B H 0.4829(3) -0.3885(9) 0.1768(2) 0.062 Uiso 1 calc R
H18C H 0.4901(3) -0.4806(9) 0.1532(2) 0.062 Uiso 1 calc R
C17 C 0.3363(4) -0.5149(10) 0.2667(2) 0.048(3) Uani 1 d .
H17A H 0.3327(4) -0.4709(10) 0.2830(2) 0.072 Uiso 1 calc R
H17B H 0.3462(4) -0.6010(10) 0.2708(2) 0.072 Uiso 1 calc R
H17C H 0.3012(4) -0.5118(10) 0.2545(2) 0.072 Uiso 1 calc R
C16 C 0.0938(3) -0.1436(9) 0.1591(2) 0.039(2) Uani 1 d .
H16A H 0.0569(3) -0.1802(9) 0.1560(2) 0.059 Uiso 1 calc R
H16B H 0.0931(3) -0.0647(9) 0.1498(2) 0.059 Uiso 1 calc R
H16C H 0.1055(3) -0.1299(9) 0.1781(2) 0.059 Uiso 1 calc R
C15 C 0.0978(4) 0.0606(10) 0.0642(2) 0.046(3) Uani 1 d .
H15A H 0.0919(4) -0.0192(10) 0.0722(2) 0.069 Uiso 1 calc R
H15B H 0.0944(4) 0.0509(10) 0.0450(2) 0.069 Uiso 1 calc R
H15C H 0.0702(4) 0.1196(10) 0.0682(2) 0.069 Uiso 1 calc R
C14 C 0.4272(3) -0.2784(8) 0.1296(2) 0.030(2) Uani 1 d .
C13 C 0.4625(4) -0.1320(10) 0.2143(2) 0.045(3) Uani 1 d .
H13A H 0.4331(4) -0.1719(10) 0.2219(2) 0.067 Uiso 1 calc R
H13B H 0.4837(4) -0.0777(10) 0.2274(2) 0.067 Uiso 1 calc R
H13C H 0.4869(4) -0.1951(10) 0.2089(2) 0.067 Uiso 1 calc R
C12 C 0.2559(4) -0.6654(11) 0.1877(2) 0.054(3) Uani 1 d .
H12A H 0.2952(4) -0.6538(11) 0.1943(2) 0.081 Uiso 1 calc R
H12B H 0.2483(4) -0.7532(11) 0.1842(2) 0.081 Uiso 1 calc R
H12C H 0.2344(4) -0.6360(11) 0.2009(2) 0.081 Uiso 1 calc R
C11 C 0.4384(4) -0.4570(10) 0.2732(2) 0.050(3) Uani 1 d .
H11A H 0.4346(4) -0.4114(10) 0.2893(2) 0.074 Uiso 1 calc R
H11B H 0.4676(4) -0.4196(10) 0.2650(2) 0.074 Uiso 1 calc R
H11C H 0.4479(4) -0.5430(10) 0.2777(2) 0.074 Uiso 1 calc R
C10 C 0.0597(4) -0.2594(11) 0.0221(2) 0.056(3) Uani 1 d .
H10A H 0.0209(4) -0.2602(11) 0.0249(2) 0.067 Uiso 1 calc R
H10B H 0.0700(4) -0.1727(11) 0.0193(2) 0.067 Uiso 1 calc R
C9 C 0.1535(4) 0.3177(10) 0.0502(2) 0.052(3) Uani 1 d .
H9A H 0.1156(4) 0.3330(10) 0.0535(2) 0.063 Uiso 1 calc R
H9B H 0.1747(4) 0.3951(10) 0.0540(2) 0.063 Uiso 1 calc R
C8 C 0.5455(4) 0.1326(10) 0.2031(2) 0.053(3) Uani 1 d .
H8A H 0.5855(4) 0.1444(10) 0.2066(2) 0.079 Uiso 1 calc R
H8B H 0.5330(4) 0.1058(10) 0.2193(2) 0.079 Uiso 1 calc R
H8C H 0.5275(4) 0.2105(10) 0.1971(2) 0.079 Uiso 1 calc R
C7 C 0.5084(4) -0.2729(10) 0.1039(2) 0.049(3) Uani 1 d .
H7A H 0.5434(4) -0.2317(10) 0.1028(2) 0.074 Uiso 1 calc R
H7B H 0.4830(4) -0.2614(10) 0.0872(2) 0.074 Uiso 1 calc R
H7C H 0.5149(4) -0.3612(10) 0.1070(2) 0.074 Uiso 1 calc R
C6 C 0.2552(5) -0.0584(12) -0.0112(2) 0.066(3) Uani 1 d .
H6A H 0.2397(5) -0.0133(12) -0.0272(2) 0.099 Uiso 1 calc R
H6B H 0.2386(5) -0.1406(12) -0.0116(2) 0.099 Uiso 1 calc R
H6C H 0.2951(5) -0.0663(12) -0.0102(2) 0.099 Uiso 1 calc R
C5 C 0.4845(4) 0.3556(10) 0.0988(2) 0.049(3) Uani 1 d .
H5C H 0.5101(4) 0.3011(10) 0.1100(2) 0.073 Uiso 1 calc R
H5D H 0.4903(4) 0.4408(10) 0.1049(2) 0.073 Uiso 1 calc R
H5E H 0.4909(4) 0.3495(10) 0.0805(2) 0.073 Uiso 1 calc R
C4 C 0.1513(6) 0.2860(12) 0.0214(2) 0.085(4) Uani 1 d .
H4A H 0.1341(6) 0.3539(12) 0.0105(2) 0.127 Uiso 1 calc R
H4B H 0.1296(6) 0.2107(12) 0.0173(2) 0.127 Uiso 1 calc R
H4C H 0.1887(6) 0.2729(12) 0.0178(2) 0.127 Uiso 1 calc R
C3 C 0.3826(5) 0.4471(11) 0.0410(2) 0.065(3) Uani 1 d .
H3A H 0.3789(5) 0.5213(11) 0.0299(2) 0.097 Uiso 1 calc R
H3B H 0.3556(5) 0.3855(11) 0.0332(2) 0.097 Uiso 1 calc R
H3C H 0.4198(5) 0.4135(11) 0.0420(2) 0.097 Uiso 1 calc R
C2 C 0.0648(6) -0.3349(13) -0.0028(2) 0.090(5) Uani 1 d .
H2A H 0.0408(6) -0.2993(13) -0.0180(2) 0.134 Uiso 1 calc R
H2B H 0.0539(6) -0.4203(13) -0.0003(2) 0.134 Uiso 1 calc R
H2C H 0.1031(6) -0.3330(13) -0.0058(2) 0.134 Uiso 1 calc R

loop_
_atom_type_symbol
_atom_type_description
_atom_type_scat_dispersion_real
_atom_type_scat_dispersion_imag
_atom_type_scat_source
C C 0.0033 0.0016 'International Tables Vol C Tables 4.2.6.8 and 6.1.1.4'
H H 0.0000 0.0000 'International Tables Vol C Tables 4.2.6.8 and 6.1.1.4'
N N 0.0061 0.0033 'International Tables Vol C Tables 4.2.6.8 and 6.1.1.4'
O O 0.0106 0.0060 'International Tables Vol C Tables 4.2.6.8 and 6.1.1.4'
Co Co 0.3494 0.9721 'International Tables Vol C Tables 4.2.6.8 and 6.1.1.4'

loop_
_geom_angle_atom_site_label_1
_geom_angle_atom_site_label_2
_geom_angle_atom_site_label_3
_geom_angle
N1 Co1 N6 91.0(3)
N1 Co1 N5 178.8(3)
N6 Co1 N5 89.3(3)
N1 Co1 N7 88.8(3)
N6 Co1 N7 177.4(3)
N5 Co1 N7 90.9(3)
N8 Co2 N4 88.7(3)
N8 Co2 N2 91.3(3)
N4 Co2 N2 179.6(3)
N8 Co2 N3 176.6(3)
N4 Co2 N3 91.4(3)
N2 Co2 N3 88.5(3)
C76 O C60 119.8(6)
C37 N8 C62 104.0(6)
C37 N8 Co2 129.0(6)
C62 N8 Co2 126.9(5)
C35 N7 C77 105.3(7)
C35 N7 Co1 128.8(6)
C77 N7 Co1 125.9(5)
C36 N6 C70 104.7(6)
C36 N6 Co1 126.0(5)
C70 N6 Co1 129.1(5)
C55 N5 C79 105.9(7)
C55 N5 Co1 126.0(6)
C79 N5 Co1 128.1(5)
C69 N4 C72 104.0(7)
C69 N4 Co2 125.9(6)
C72 N4 Co2 129.8(5)
C66 N3 C26 104.4(7)
C66 N3 Co2 127.1(5)
C26 N3 Co2 128.5(6)
C68 N2 C67 104.7(7)
C68 N2 Co2 125.9(6)
C67 N2 Co2 129.4(6)
C48 C80 C60 118.8(8)
C48 C80 C65 123.2(7)
C60 C80 C65 117.8(7)
C33 C79 N5 123.3(7)
C33 C79 C58 127.5(7)
N5 C79 C58 109.1(7)
C14 C78 C37 105.0(7)
C14 C78 C18 124.9(8)
C37 C78 C18 130.0(8)
C63 C77 N7 124.7(8)
C63 C77 C44 125.3(8)
N7 C77 C44 109.7(7)
O C76 C73 123.1(8)
O C76 C38 114.0(7)
C73 C76 C38 122.9(8)
C45 C75 C70 107.1(7)
C45 C75 C24 122.6(7)
C70 C75 C24 130.2(7)
C42 N1 C54 104.7(7)
C42 N1 Co1 126.7(6)
C54 N1 Co1 128.6(6)
C60 C74 C31 115.1(8)
C60 C74 C64 121.5(8)
C31 C74 C64 122.9(8)
C76 C73 C32 116.7(8)
C76 C73 C64 121.5(8)
C32 C73 C64 121.8(7)
N4 C72 C65 122.6(8)
N4 C72 C49 110.2(7)
C65 C72 C49 127.2(8)
C42 C71 C36 126.1(8)
C33 C70 N6 122.0(7)
C33 C70 C75 127.7(8)
N6 C70 C75 110.3(7)
N4 C69 C41 125.0(8)
N4 C69 C47 112.0(7)
C41 C69 C47 123.0(8)
N2 C68 C23 126.3(8)
N2 C68 C59 111.3(7)
C23 C68 C59 122.3(8)
N2 C67 C21 123.7(8)
N2 C67 C50 111.9(8)
C21 C67 C50 124.3(8)
C41 C66 N3 123.7(7)
C41 C66 C40 125.0(8)
N3 C66 C40 111.3(8)
C37 C65 C72 124.3(8)
C37 C65 C80 118.8(7)
C72 C65 C80 116.6(7)
C74 C64 C73 110.6(7)
C74 C64 C11 110.7(7)
C73 C64 C11 109.6(7)
C74 C64 C17 108.2(7)
C73 C64 C17 108.8(7)
C11 C64 C17 108.8(7)
C77 C63 C55 125.6(8)
N8 C62 C23 123.9(8)
N8 C62 C14 111.7(7)
C23 C62 C14 124.4(8)
C30 C61 C47 113.9(7)
O C60 C74 122.3(7)
O C60 C80 114.8(7)
C74 C60 C80 123.0(8)
C50 C59 C68 105.8(7)
C50 C59 C46 128.2(8)
C68 C59 C46 125.9(8)
C51 C58 C79 106.7(7)
C51 C58 C13 123.6(8)
C79 C58 C13 129.5(8)
C25 C57 C38 119.7(9)
C14 C56 C7 111.8(7)
C63 C55 N5 124.7(8)
C63 C55 C51 124.7(8)
N5 C55 C51 110.3(7)
C27 C54 N1 123.5(8)
C27 C54 C52 125.4(8)
N1 C54 C52 111.0(8)
C45 C53 C16 112.2(7)
C29 C52 C54 106.9(8)
C29 C52 C9 125.9(9)
C54 C52 C9 127.1(9)
C58 C51 C55 108.0(7)
C58 C51 C43 126.0(8)
C55 C51 C43 125.9(8)
C22 C5 C3 112.6(8)
C59 C50 C67 106.2(7)
C59 C50 C19 127.8(8)
C67 C50 C19 125.9(8)
C47 C49 C72 107.2(7)
C47 C49 C12 121.5(7)
C72 C49 C12 131.3(8)
C34 C48 C80 119.1(9)
C49 C47 C69 106.6(7)
C49 C47 C61 126.9(8)
C69 C47 C61 126.5(8)
C75 C45 C36 106.9(7)
C75 C45 C53 129.0(8)
C36 C45 C53 123.5(7)
C22 C44 C77 106.7(8)
C22 C44 C5 128.6(8)
C77 C44 C5 124.7(8)
C51 C43 C8 112.1(7)
C71 C42 N1 123.9(8)
C71 C42 C29 124.4(8)
N1 C42 C29 111.2(8)
C66 C41 C69 126.4(8)
C28 C40 C66 106.9(8)
C28 C40 C20 128.2(9)
C66 C40 C20 124.9(9)
C57 C38 C76 118.5(8)
C57 C38 C33 119.2(7)
C76 C38 C33 122.3(7)
N8 C37 C65 124.6(7)
N8 C37 C78 111.0(7)
C65 C37 C78 124.3(7)
C71 C36 N6 123.7(8)
C71 C36 C45 125.2(8)
N6 C36 C45 110.8(7)
C27 C35 N7 122.9(8)
C27 C35 C22 126.2(8)
N7 C35 C22 110.7(7)
C31 C34 C48 121.0(9)
C79 C33 C70 125.4(7)
C79 C33 C38 115.7(7)
C70 C33 C38 118.9(7)
C25 C32 C73 121.9(8)
C34 C31 C74 122.8(9)
C52 C29 C42 106.0(8)
C52 C29 C15 128.5(8)
C42 C29 C15 125.4(9)
C40 C28 C26 107.1(8)
C40 C28 C10 128.9(9)
C26 C28 C10 124.0(9)
C54 C27 C35 125.6(8)
C21 C26 N3 124.8(8)
C21 C26 C28 124.8(8)
N3 C26 C28 110.3(8)
C57 C25 C32 120.1(8)
C68 C23 C62 124.8(8)
C44 C22 C35 107.5(8)
C44 C22 C5 125.9(8)
C35 C22 C5 126.6(8)
C26 C21 C67 125.0(8)
C50 C19 C6 111.8(8)
C78 C14 C62 108.0(7)
C78 C14 C56 127.4(8)
C62 C14 C56 124.3(8)
C2 C10 C28 112.6(9)
C4 C9 C52 114.2(9)

loop_
_geom_bond_atom_site_label_1
_geom_bond_atom_site_label_2
_geom_bond_distance
Co1 N1 1.946(7)
Co1 N6 1.952(7)
Co1 N5 1.953(7)
Co1 N7 1.962(7)
Co2 N8 1.959(6)
Co2 N4 1.965(7)
Co2 N2 1.974(7)
Co2 N3 1.976(7)
O C76 1.366(9)
O C60 1.367(9)
N8 C37 1.376(10)
N8 C62 1.387(10)
N7 C35 1.377(10)
N7 C77 1.383(11)
N6 C36 1.385(10)
N6 C70 1.393(10)
N5 C55 1.381(10)
N5 C79 1.400(10)
N4 C69 1.377(10)
N4 C72 1.390(10)
N3 C66 1.378(10)
N3 C26 1.384(11)
N2 C68 1.361(10)
N2 C67 1.372(10)
C80 C48 1.387(12)
C80 C60 1.391(11)
C80 C65 1.511(11)
C79 C33 1.376(11)
C79 C58 1.457(11)
C78 C14 1.357(11)
C78 C37 1.473(11)
C78 C18 1.491(11)
C77 C63 1.358(11)
C77 C44 1.456(12)
C76 C73 1.382(11)
C76 C38 1.396(12)
C75 C45 1.357(11)
C75 C70 1.438(11)
C75 C24 1.499(11)
N1 C42 1.375(11)
N1 C54 1.379(11)
C74 C60 1.391(11)
C74 C31 1.404(13)
C74 C64 1.516(12)
C73 C32 1.389(12)
C73 C64 1.521(12)
C72 C65 1.400(11)
C72 C49 1.451(11)
C71 C42 1.348(12)
C71 C36 1.383(11)
C70 C33 1.391(11)
C69 C41 1.384(11)
C69 C47 1.430(11)
C68 C23 1.365(11)
C68 C59 1.467(11)
C67 C21 1.388(12)
C67 C50 1.444(12)
C66 C41 1.371(12)
C66 C40 1.430(12)
C65 C37 1.379(11)
C64 C11 1.542(12)
C64 C17 1.543(12)
C63 C55 1.368(11)
C62 C23 1.393(12)
C62 C14 1.416(11)
C61 C30 1.487(13)
C61 C47 1.497(11)
C59 C50 1.361(12)
C59 C46 1.489(12)
C58 C51 1.358(11)
C58 C13 1.486(11)
C57 C25 1.381(12)
C57 C38 1.391(11)
C56 C14 1.518(11)
C56 C7 1.524(12)
C55 C51 1.430(11)
C54 C27 1.370(12)
C54 C52 1.435(12)
C53 C45 1.492(11)
C53 C16 1.513(12)
C52 C29 1.361(12)
C52 C9 1.511(12)
C51 C43 1.503(11)
C5 C22 1.504(12)
C5 C3 1.520(13)
C50 C19 1.488(12)
C49 C47 1.344(11)
C49 C12 1.505(12)
C48 C34 1.378(12)
C45 C36 1.437(11)
C44 C22 1.345(12)
C44 C5 1.495(12)
C43 C8 1.514(12)
C42 C29 1.444(11)
C40 C28 1.342(13)
C40 C20 1.498(13)
C38 C33 1.510(11)
C35 C27 1.371(12)
C35 C22 1.429(12)
C34 C31 1.347(12)
C32 C25 1.382(13)
C29 C15 1.488(12)
C28 C26 1.444(12)
C28 C10 1.528(13)
C26 C21 1.355(12)
C19 C6 1.533(13)
C10 C2 1.508(14)
C9 C4 1.478(13)
